data_7062795
loop_
_publ_author_name
'Fu, Meigui'
'Yuan, Shuai'
'Qu, Qi'
'Yuan, Yaofeng'
'Lin, Caixia'
'Geng, Yanhou'

_publ_section_title
;
 The synthesis and topochemical polymerization of o-carborane-based
 diacetylene macrocycles
;
_journal_issue 47
_journal_name_full 'New Journal of Chemistry'
_journal_page_first 21714
_journal_page_last 21719
_journal_paper_doi 10.1039/D3NJ03491G
_journal_volume 47
_journal_year 2023
_chemical_formula_moiety 'C40 H44 B20 O4, 1.5[CH2Cl2]'
_chemical_formula_sum 'C41.5 H47 B20 Cl3 O4'
_chemical_formula_weight 932.676
_space_group_crystal_system monoclinic
_space_group_IT_number 14
_space_group_name_Hall '-P 2ybc'
_space_group_name_H-M_alt 'P 1 21/c 1'
_symmetry_Int_Tables_number 14
_audit_creation_date 2023-10-07
_audit_creation_method
;
Olex2 1.3
(compiled 2020.11.12 svn.r5f609507 for OlexSys, GUI svn.r6408)
;
_audit_update_record
;
2023-10-07 deposited with the CCDC.	2023-10-12 downloaded from the CCDC.
;
_cell_angle_alpha 90
_cell_angle_beta 113.082(3)
_cell_angle_gamma 90
_cell_formula_units_Z 2
_cell_length_a 10.8158(3)
_cell_length_b 27.3194(6)
_cell_length_c 9.4186(3)
_cell_measurement_reflns_used 7574
_cell_measurement_temperature 100(2)
_cell_measurement_theta_max 74.2140
_cell_measurement_theta_min 3.2280
_cell_volume 2560.22(13)
_computing_molecular_graphics 'Olex2 1.3 (Dolomanov et al., 2009)'
_computing_publication_material 'Olex2 1.3 (Dolomanov et al., 2009)'
_computing_structure_refinement 'olex2.refine 1.5-dev (Bourhis et al., 2015)'
_computing_structure_solution 'SHELXT 2018/2 (Sheldrick, 2018)'
_diffrn_ambient_temperature 100.15
_diffrn_measured_fraction_theta_full 0.9961
_diffrn_measured_fraction_theta_max 0.9515
_diffrn_measurement_device_type 'CCD Area Detector'
_diffrn_radiation_type 'Cu K\a'
_diffrn_radiation_wavelength 1.54184
_diffrn_reflns_av_R_equivalents 0.0374
_diffrn_reflns_av_unetI/netI 0.0350
_diffrn_reflns_Laue_measured_fraction_full 0.9961
_diffrn_reflns_Laue_measured_fraction_max 0.9515
_diffrn_reflns_limit_h_max 13
_diffrn_reflns_limit_h_min -11
_diffrn_reflns_limit_k_max 34
_diffrn_reflns_limit_k_min -30
_diffrn_reflns_limit_l_max 11
_diffrn_reflns_limit_l_min -11
_diffrn_reflns_number 18953
_diffrn_reflns_point_group_measured_fraction_full 0.9961
_diffrn_reflns_point_group_measured_fraction_max 0.9515
_diffrn_reflns_theta_full 67.6840
_diffrn_reflns_theta_max 76.79
_diffrn_reflns_theta_min 4.44
_exptl_absorpt_coefficient_mu 1.916
_exptl_absorpt_correction_T_max 1.00000
_exptl_absorpt_correction_T_min 0.85412
_exptl_absorpt_correction_type multi-scan
_exptl_absorpt_process_details SADABS
_exptl_crystal_colour 'clear light colourless'
_exptl_crystal_colour_lustre clear
_exptl_crystal_colour_modifier light
_exptl_crystal_colour_primary colourless
_exptl_crystal_density_diffrn 1.210
_exptl_crystal_description needle
_exptl_crystal_F_000 962.693
_exptl_crystal_size_max 0.1
_exptl_crystal_size_mid 0.02
_exptl_crystal_size_min 0.01
_refine_diff_density_max 0.2576
_refine_diff_density_min -0.3195
_refine_diff_density_rms 0.0660
_refine_ls_d_res_high 0.7919
_refine_ls_d_res_low 9.9499
_refine_ls_goodness_of_fit_ref 1.0367
_refine_ls_hydrogen_treatment constr
_refine_ls_matrix_type full
_refine_ls_number_constraints 42
_refine_ls_number_parameters 289
_refine_ls_number_reflns 5137
_refine_ls_number_restraints 0
_refine_ls_restrained_S_all 1.0367
_refine_ls_R_factor_all 0.0781
_refine_ls_R_factor_gt 0.0686
_refine_ls_shift/su_max 0.0017
_refine_ls_shift/su_mean 0.0002
_refine_ls_structure_factor_coef Fsqd
_refine_ls_weighting_details 'w=1/[\s^2^(Fo^2^)+(0.0489P)^2^+3.0477P] where P=(Fo^2^+2Fc^2^)/3'
_refine_ls_weighting_scheme calc
_refine_ls_wR_factor_gt 0.1669
_refine_ls_wR_factor_ref 0.1735
_reflns_Friedel_coverage 0.0
_reflns_limit_h_max 12
_reflns_limit_h_min -13
_reflns_limit_k_max 34
_reflns_limit_k_min 0
_reflns_limit_l_max 11
_reflns_limit_l_min 0
_reflns_number_gt 4476
_reflns_number_total 5137
_reflns_threshold_expression I>=2u(I)
_cod_data_source_file d3nj03491g2.cif
_cod_data_source_block 2-2_auto_sq
_cod_depositor_comments 'Adding full bibliography for 7062794--7062795.cif.'
_cod_database_code 7062795
_olex2_refinement_description
;
;
_smtbx_masks_special_details
;
A solvent mask was calculated and 138 electrons were 
found in a volume of 482\%A^3^ in 1 void per unit cell. 
This is consistent with the presence of 1.5[CH2Cl2] per Formula Unit 
which account for 126 electrons per unit cell.
;
_smtbx_masks_void_probe_radius 1.2
_smtbx_masks_void_truncation_radius 1.2
_olex2_refine_details
;
Refinement using NoSpherA2, an implementation of
NOn-SPHERical Atom-form-factors in Olex2.
Please cite:
F. Kleemiss et al. Chem. Sci. DOI 10.1039/D0SC05526C - 2021
NoSpherA2 implementation of HAR makes use of
tailor-made aspherical atomic form factors calculated
on-the-fly from a Hirshfeld-partitioned electron density (ED) - not from
spherical-atom form factors.

The ED is calculated from a gaussian basis set single determinant SCF
wavefunction - either Hartree-Fock or DFT using selected funtionals
 - for a fragment of the crystal.
This fragment can be embedded in an electrostatic crystal field by employing cluster charges
or modelled using implicit solvation models, depending on the software used.
The following options were used:
   SOFTWARE:       ORCA 5.0
   PARTITIONING:   NoSpherA2
   INT ACCURACY:   Normal
   METHOD:         R2SCAN
   BASIS SET:      def2-TZVP
   CHARGE:         0
   MULTIPLICITY:   1
   DATE:           2023-09-21_14-35-22
;
_olex2_submission_special_instructions 'No special instructions were received'

loop_
_space_group_symop_id
_space_group_symop_operation_xyz
1 x,y,z
2 -x,y+1/2,-z+1/2
3 -x,-y,-z
4 x,-y-1/2,z-1/2

loop_
_atom_site_label
_atom_site_type_symbol
_atom_site_fract_x
_atom_site_fract_y
_atom_site_fract_z
_atom_site_U_iso_or_equiv
_atom_site_adp_type
_atom_site_occupancy
_atom_site_refinement_flags_posn
O31 O 0.75864(18) 0.47444(6) 0.27436(19) 0.0428(4) Uani 1.000000 .
O18 O 0.96595(18) 0.63441(6) 1.0211(2) 0.0455(4) Uani 1.000000 .
C17 C 0.7209(2) 0.63760(8) 1.2685(2) 0.0325(5) Uani 1.000000 .
C2 C 0.8835(2) 0.63198(8) 1.0998(3) 0.0363(5) Uani 1.000000 .
C11 C 0.5777(2) 0.40300(8) -0.1476(3) 0.0365(5) Uani 1.000000 .
C29 C 0.7817(3) 0.59390(8) 1.2560(3) 0.0381(5) Uani 1.000000 .
H29 H 0.7690(3) 0.56561(8) 1.3074(3) 0.0457(6) Uiso 1.000000 R
C30 C 0.8602(2) 0.59061(8) 1.1706(3) 0.0392(5) Uani 1.000000 .
H30 H 0.8981(2) 0.56008(8) 1.1606(3) 0.0470(6) Uiso 1.000000 R
C4 C 0.7004(3) 0.44880(8) 0.1392(3) 0.0386(5) Uani 1.000000 .
C1 C 0.7412(3) 0.67848(8) 1.1912(3) 0.0378(5) Uani 1.000000 .
C3 C 0.8211(3) 0.67568(8) 1.1080(3) 0.0393(5) Uani 1.000000 .
C15 C 0.6436(3) 0.64236(8) 1.3694(2) 0.0368(5) Uani 1.000000 .
C12 C 0.9449(3) 0.53437(9) 0.7856(3) 0.0399(5) Uani 1.000000 .
C10 C 0.8981(3) 0.50509(9) 0.6558(3) 0.0394(5) Uani 1.000000 .
C7 C 0.8637(3) 0.47957(9) 0.5439(3) 0.0410(6) Uani 1.000000 .
C13 C 0.5195(3) 0.37859(9) -0.3025(3) 0.0402(5) Uani 1.000000 .
C9 C 0.5915(3) 0.45375(9) -0.1368(3) 0.0457(6) Uani 1.000000 .
C5 C 0.6884(3) 0.39828(9) 0.1304(3) 0.0458(6) Uani 1.000000 .
C14 C 0.9887(3) 0.55982(9) 0.8975(3) 0.0415(6) Uani 1.000000 .
C16 C 1.0503(3) 0.59335(10) 1.0277(3) 0.0484(6) Uani 1.000000 .
H16a H 1.1368(3) 0.60527(10) 1.0281(3) 0.0581(8) Uiso 1.000000 R
H16b H 1.0695(3) 0.57535(10) 1.1253(3) 0.0581(8) Uiso 1.000000 R
C8 C 0.6272(3) 0.37610(9) -0.0127(3) 0.0459(6) Uani 1.000000 .
C32 C 0.8207(3) 0.44611(9) 0.4124(3) 0.0436(6) Uani 1.000000 .
H32a H 0.7560(3) 0.42198(9) 0.4217(3) 0.0523(7) Uiso 1.000000 R
H32b H 0.8991(3) 0.42814(9) 0.4094(3) 0.0523(7) Uiso 1.000000 R
C6 C 0.6521(3) 0.47637(9) 0.0052(3) 0.0471(6) Uani 1.000000 .
H6 H 0.6606(3) 0.51100(9) 0.0108(3) 0.0565(8) Uiso 1.000000 R
B19 B 0.4888(3) 0.31647(10) -0.3111(3) 0.0398(6) Uani 1.000000 .
H19 H 0.5152(3) 0.29285(10) -0.2061(3) 0.0477(7) Uiso 1.000000 R
B28 B 0.6588(3) 0.69344(11) 1.4794(3) 0.0459(7) Uani 1.000000 .
H28 H 0.7299(3) 0.72413(11) 1.4874(3) 0.0551(9) Uiso 1.000000 R
B23 B 0.3941(3) 0.40954(11) -0.4482(3) 0.0468(7) Uani 1.000000 .
H23 H 0.3587(3) 0.44699(11) -0.4335(3) 0.0562(9) Uiso 1.000000 R
B22 B 0.7194(4) 0.63563(12) 1.5660(3) 0.0535(8) Uani 1.000000 .
H22 H 0.8290(4) 0.62794(12) 1.6308(3) 0.0642(10) Uiso 1.000000 R
B24 B 0.6153(4) 0.34157(12) -0.3663(4) 0.0551(9) Uani 1.000000 .
H24 H 0.7250(4) 0.33436(12) -0.3002(4) 0.0661(10) Uiso 1.000000 R
B26 B 0.5543(4) 0.39923(13) -0.4525(4) 0.0575(9) Uani 1.000000 .
H26 H 0.6245(4) 0.43036(13) -0.4431(4) 0.0690(11) Uiso 1.000000 R
B20 B 0.5023(4) 0.29577(13) -0.4813(4) 0.0586(9) Uani 1.000000 .
H20 H 0.5378(4) 0.25789(13) -0.4910(4) 0.0703(11) Uiso 1.000000 R
B21 B 0.6247(5) 0.67453(13) 1.6399(4) 0.0647(11) Uani 1.000000 .
H21 H 0.6726(5) 0.69265(13) 1.7553(4) 0.0776(13) Uiso 1.000000 R
B25 B 0.4081(5) 0.38975(14) -0.6214(4) 0.0679(11) Uani 1.000000 .
H25 H 0.3821(5) 0.41426(14) -0.7244(4) 0.0815(14) Uiso 1.000000 R
B27 B 0.5432(5) 0.34710(14) -0.5704(4) 0.0695(12) Uani 1.000000 .
H27 H 0.6059(5) 0.34324(14) -0.6402(4) 0.0834(14) Uiso 1.000000 R
H9 H 0.5588(3) 0.47303(9) -0.2281(3) 0.0549(7) Uiso 1.000000 R
H8 H 0.6191(3) 0.34146(9) -0.0181(3) 0.0551(8) Uiso 1.000000 R
H5 H 0.7219(3) 0.37901(9) 0.2216(3) 0.0549(8) Uiso 1.000000 R
H3 H 0.8336(3) 0.70383(8) 1.0559(3) 0.0471(6) Uiso 1.000000 R
H1 H 0.6993(3) 0.70864(8) 1.1960(3) 0.0454(6) Uiso 1.000000 R

loop_
_atom_site_aniso_label
_atom_site_aniso_U_11
_atom_site_aniso_U_22
_atom_site_aniso_U_33
_atom_site_aniso_U_12
_atom_site_aniso_U_13
_atom_site_aniso_U_23
O31 0.0568(11) 0.0312(8) 0.0363(9) -0.0027(7) 0.0139(8) -0.0096(7)
O18 0.0524(11) 0.0472(10) 0.0435(9) 0.0005(8) 0.0257(8) -0.0096(8)
C17 0.0392(12) 0.0282(10) 0.0259(10) -0.0029(9) 0.0082(9) -0.0015(8)
C2 0.0424(13) 0.0355(12) 0.0296(11) -0.0030(10) 0.0127(10) -0.0076(9)
C11 0.0413(13) 0.0339(12) 0.0391(12) -0.0057(10) 0.0211(10) -0.0098(9)
C29 0.0499(14) 0.0273(11) 0.0322(11) -0.0017(10) 0.0108(10) 0.0026(9)
C30 0.0466(14) 0.0296(11) 0.0389(12) 0.0041(10) 0.0141(11) -0.0041(9)
C4 0.0477(14) 0.0332(12) 0.0383(12) -0.0059(10) 0.0206(11) -0.0119(10)
C1 0.0518(14) 0.0267(11) 0.0382(12) 0.0022(10) 0.0211(11) -0.0003(9)
C3 0.0539(15) 0.0291(11) 0.0391(12) -0.0021(10) 0.0227(11) -0.0001(9)
C15 0.0518(14) 0.0315(11) 0.0262(10) -0.0080(10) 0.0144(10) -0.0038(9)
C12 0.0480(14) 0.0392(13) 0.0343(12) 0.0037(10) 0.0180(11) -0.0020(10)
C10 0.0477(14) 0.0363(12) 0.0364(12) 0.0005(10) 0.0189(10) -0.0010(10)
C7 0.0510(14) 0.0371(12) 0.0393(13) -0.0024(10) 0.0223(11) -0.0035(10)
C13 0.0522(15) 0.0355(12) 0.0395(12) -0.0092(10) 0.0253(11) -0.0099(10)
C9 0.0526(15) 0.0334(12) 0.0415(13) 0.0026(11) 0.0080(11) -0.0053(10)
C5 0.0747(18) 0.0346(12) 0.0362(12) -0.0135(12) 0.0305(13) -0.0065(10)
C14 0.0434(14) 0.0457(14) 0.0370(12) 0.0066(11) 0.0175(11) -0.0027(10)
C16 0.0504(15) 0.0549(16) 0.0391(13) 0.0056(12) 0.0168(11) -0.0136(12)
C8 0.0766(19) 0.0297(12) 0.0425(13) -0.0159(12) 0.0353(13) -0.0102(10)
C32 0.0646(17) 0.0342(12) 0.0378(12) -0.0073(11) 0.0264(12) -0.0065(10)
C6 0.0565(16) 0.0260(11) 0.0457(14) 0.0021(10) 0.0061(12) -0.0078(10)
B19 0.0502(16) 0.0333(13) 0.0419(14) -0.0087(12) 0.0245(13) -0.0135(11)
B28 0.068(2) 0.0396(15) 0.0320(13) -0.0160(14) 0.0215(13) -0.0127(11)
B23 0.069(2) 0.0405(15) 0.0314(13) -0.0163(14) 0.0208(13) -0.0008(11)
B22 0.084(2) 0.0464(17) 0.0249(13) -0.0189(16) 0.0158(14) -0.0020(12)
B24 0.067(2) 0.0490(18) 0.066(2) -0.0143(15) 0.0441(18) -0.0251(16)
B26 0.085(2) 0.0517(18) 0.0548(19) -0.0260(17) 0.0477(19) -0.0175(15)
B20 0.086(3) 0.0510(18) 0.0571(19) -0.0232(17) 0.0475(19) -0.0266(15)
B21 0.108(3) 0.057(2) 0.0403(16) -0.032(2) 0.0417(19) -0.0188(15)
B25 0.119(3) 0.058(2) 0.0368(16) -0.034(2) 0.0407(19) -0.0099(15)
B27 0.108(3) 0.063(2) 0.064(2) -0.033(2) 0.062(2) -0.0280(18)

loop_
_atom_type_symbol
_atom_type_scat_dispersion_real
_atom_type_scat_dispersion_imag
_atom_type_scat_Cromer_Mann_a1
_atom_type_scat_Cromer_Mann_a2
_atom_type_scat_Cromer_Mann_a3
_atom_type_scat_Cromer_Mann_a4
_atom_type_scat_Cromer_Mann_b1
_atom_type_scat_Cromer_Mann_b2
_atom_type_scat_Cromer_Mann_b3
_atom_type_scat_Cromer_Mann_b4
_atom_type_scat_Cromer_Mann_c
_atom_type_scat_source
_atom_type_scat_dispersion_source
B 0.00925 0.00394 2.05450 1.33260 1.09790 0.70680 23.21850 1.02100 60.34980 0.14030 -0.19320 'International Tables Volume C Table 6.1.1.4 (pp. 500-502)' 'Brennan, Cowan, Rev. Sci. Instrum., 1992, 63, 850'
C 0.01788 0.00908 2.31000 1.02000 1.58860 0.86500 20.84390 10.20750 0.56870 51.65120 0.21560 'International Tables Volume C Table 6.1.1.4 (pp. 500-502)' 'Brennan, Cowan, Rev. Sci. Instrum., 1992, 63, 850'
H 0.00000 0.00000 0.49300 0.32291 0.14019 0.04081 10.51090 26.12570 3.14236 57.79970 0.00304 'International Tables Volume C Table 6.1.1.4 (pp. 500-502)' 'Brennan, Cowan, Rev. Sci. Instrum., 1992, 63, 850'
O 0.04960 0.03234 3.04850 2.28680 1.54630 0.86700 13.27710 5.70110 0.32390 32.90890 0.25080 'International Tables Volume C Table 6.1.1.4 (pp. 500-502)' 'Brennan, Cowan, Rev. Sci. Instrum., 1992, 63, 850'

loop_
_geom_angle_atom_site_label_1
_geom_angle_atom_site_label_2
_geom_angle_atom_site_label_3
_geom_angle
_geom_angle_site_symmetry_1
_geom_angle_site_symmetry_3
_geom_angle_publ_flag
C32 O31 C4 116.58(18) . . ?
C16 O18 C2 118.6(2) . . ?
C1 C17 C29 117.8(2) . . ?
C15 C17 C29 121.9(2) . . ?
C15 C17 C1 120.2(2) . . ?
C30 C2 O18 125.6(2) . . ?
C3 C2 O18 115.1(2) . . ?
C3 C2 C30 119.4(2) . . ?
C9 C11 C13 120.4(2) . . ?
C8 C11 C13 121.4(2) . . ?
C8 C11 C9 118.1(2) . . ?
H29 C29 C17 119.20(14) . . ?
C30 C29 C17 121.6(2) . . ?
C30 C29 H29 119.20(13) . . ?
C29 C30 C2 119.8(2) . . ?
H30 C30 C2 120.12(14) . . ?
H30 C30 C29 120.12(13) . . ?
C5 C4 O31 124.2(2) . . ?
C6 C4 O31 116.1(2) . . ?
C6 C4 C5 119.6(2) . . ?
C3 C1 C17 120.9(2) . . ?
H1 C1 C17 119.54(14) . . ?
H1 C1 C3 119.54(13) . . ?
C1 C3 C2 120.4(2) . . ?
H3 C3 C2 119.78(14) . . ?
H3 C3 C1 119.78(13) . . ?
C13 C15 C17 119.05(17) 3_666 . ?
B19 C15 C17 116.97(18) 3_666 . ?
B19 C15 C13 59.90(15) 3_666 3_666 ?
B28 C15 C17 120.8(2) . . ?
B28 C15 C13 109.6(2) . 3_666 ?
B28 C15 B19 62.13(16) . 3_666 ?
B23 C15 C17 119.2(2) 3_666 . ?
B23 C15 C13 60.14(16) 3_666 3_666 ?
B23 C15 B19 111.4(2) 3_666 3_666 ?
B23 C15 B28 113.21(19) 3_666 . ?
B22 C15 C17 121.7(2) . . ?
B22 C15 C13 110.30(19) . 3_666 ?
B22 C15 B19 113.4(2) . 3_666 ?
B22 C15 B28 62.69(17) . . ?
B22 C15 B23 62.64(16) . 3_666 ?
C14 C12 C10 178.2(3) . . ?
C7 C10 C12 176.9(3) . . ?
C32 C7 C10 176.7(3) . . ?
C15 C13 C11 118.86(19) 3_666 . ?
B19 C13 C11 118.9(2) . . ?
B19 C13 C15 60.34(15) . 3_666 ?
B23 C13 C11 117.1(2) . . ?
B23 C13 C15 59.92(15) . 3_666 ?
B23 C13 B19 111.57(19) . . ?
B24 C13 C11 121.5(2) . . ?
B24 C13 C15 110.39(19) . 3_666 ?
B24 C13 B19 62.30(16) . . ?
B24 C13 B23 113.8(2) . . ?
B26 C13 C11 121.2(2) . . ?
B26 C13 C15 109.6(2) . 3_666 ?
B26 C13 B19 112.91(19) . . ?
B26 C13 B23 62.35(19) . . ?
B26 C13 B24 62.8(2) . . ?
C6 C9 C11 120.8(2) . . ?
H9 C9 C11 119.62(15) . . ?
H9 C9 C6 119.62(15) . . ?
C8 C5 C4 119.4(2) . . ?
H5 C5 C4 120.28(15) . . ?
H5 C5 C8 120.28(15) . . ?
C16 C14 C12 174.5(3) . . ?
C14 C16 O18 112.4(2) . . ?
H16a C16 O18 109.13(14) . . ?
H16a C16 C14 109.13(15) . . ?
H16b C16 O18 109.13(13) . . ?
H16b C16 C14 109.13(15) . . ?
H16b C16 H16a 107.9 . . ?
C5 C8 C11 121.8(2) . . ?
H8 C8 C11 119.10(13) . . ?
H8 C8 C5 119.10(15) . . ?
C7 C32 O31 108.1(2) . . ?
H32a C32 O31 110.08(13) . . ?
H32a C32 C7 110.08(14) . . ?
H32b C32 O31 110.08(13) . . ?
H32b C32 C7 110.08(15) . . ?
H32b C32 H32a 108.4 . . ?
C9 C6 C4 120.3(2) . . ?
H6 C6 C4 119.83(13) . . ?
H6 C6 C9 119.83(15) . . ?
C13 B19 C15 59.76(15) . 3_666 ?
H19 B19 C15 123.13(12) . 3_666 ?
H19 B19 C13 123.18(13) . . ?
B28 B19 C15 58.23(16) 3_666 3_666 ?
B28 B19 C13 106.3(2) 3_666 . ?
B28 B19 H19 121.94(13) 3_666 . ?
B24 B19 C15 107.0(2) . 3_666 ?
B24 B19 C13 58.61(16) . . ?
B24 B19 H19 121.37(17) . . ?
B24 B19 B28 108.9(2) . 3_666 ?
B20 B19 C15 105.9(2) . 3_666 ?
B20 B19 C13 106.1(2) . . ?
B20 B19 H19 122.40(16) . . ?
B20 B19 B28 60.26(19) . 3_666 ?
B20 B19 B24 60.68(17) . . ?
B19 B28 C15 59.63(15) 3_666 . ?
H28 B28 C15 123.55(13) . . ?
H28 B28 B19 121.84(13) . 3_666 ?
B22 B28 C15 58.90(15) . . ?
B22 B28 B19 108.3(2) . 3_666 ?
B22 B28 H28 120.90(16) . . ?
B20 B28 C15 106.3(2) 3_666 . ?
B20 B28 B19 59.40(18) 3_666 3_666 ?
B20 B28 H28 121.74(14) 3_666 . ?
B20 B28 B22 109.2(2) 3_666 . ?
B21 B28 C15 106.1(2) . . ?
B21 B28 B19 107.6(2) . 3_666 ?
B21 B28 H28 121.98(14) . . ?
B21 B28 B22 60.8(2) . . ?
B21 B28 B20 60.3(2) . 3_666 ?
C13 B23 C15 59.93(15) . 3_666 ?
H23 B23 C15 123.25(14) . 3_666 ?
H23 B23 C13 123.34(12) . . ?
B22 B23 C15 58.51(15) 3_666 3_666 ?
B22 B23 C13 106.9(2) 3_666 . ?
B22 B23 H23 121.47(17) 3_666 . ?
B26 B23 C15 106.1(2) . 3_666 ?
B26 B23 C13 57.96(18) . . ?
B26 B23 H23 122.24(14) . . ?
B26 B23 B22 108.4(2) . 3_666 ?
B25 B23 C15 105.3(2) . 3_666 ?
B25 B23 C13 104.9(3) . . ?
B25 B23 H23 123.15(17) . . ?
B25 B23 B22 60.40(19) . 3_666 ?
B25 B23 B26 59.7(2) . . ?
B28 B22 C15 58.41(15) . . ?
B23 B22 C15 58.85(15) 3_666 . ?
B23 B22 B28 106.7(2) 3_666 . ?
H22 B22 C15 124.35(16) . . ?
H22 B22 B28 122.49(16) . . ?
H22 B22 B23 122.12(17) . 3_666 ?
B21 B22 C15 104.5(2) . . ?
B21 B22 B28 59.25(19) . . ?
B21 B22 B23 106.9(3) . 3_666 ?
B21 B22 H22 122.88(16) . . ?
B25 B22 C15 105.0(2) 3_666 . ?
B25 B22 B28 106.8(3) 3_666 . ?
B25 B22 B23 59.61(18) 3_666 3_666 ?
B25 B22 H22 122.62(18) 3_666 . ?
B25 B22 B21 59.7(2) 3_666 . ?
B19 B24 C13 59.09(15) . . ?
H24 B24 C13 124.21(15) . . ?
H24 B24 B19 122.54(17) . . ?
B26 B24 C13 58.03(17) . . ?
B26 B24 B19 106.5(2) . . ?
B26 B24 H24 122.18(17) . . ?
B20 B24 C13 105.2(2) . . ?
B20 B24 B19 59.06(17) . . ?
B20 B24 H24 122.51(18) . . ?
B20 B24 B26 107.5(3) . . ?
B27 B24 C13 105.1(3) . . ?
B27 B24 B19 106.7(3) . . ?
B27 B24 H24 122.45(18) . . ?
B27 B24 B26 60.2(2) . . ?
B27 B24 B20 59.8(2) . . ?
B23 B26 C13 59.68(17) . . ?
B24 B26 C13 59.20(17) . . ?
B24 B26 B23 108.8(2) . . ?
H26 B26 C13 123.46(14) . . ?
H26 B26 B23 121.05(14) . . ?
H26 B26 B24 121.23(17) . . ?
B25 B26 C13 106.8(2) . . ?
B25 B26 B23 60.4(2) . . ?
B25 B26 B24 108.8(2) . . ?
B25 B26 H26 121.45(15) . . ?
B27 B26 C13 105.7(2) . . ?
B27 B26 B23 108.3(3) . . ?
B27 B26 B24 59.9(2) . . ?
B27 B26 H26 122.33(16) . . ?
B27 B26 B25 60.3(2) . . ?
B28 B20 B19 60.34(17) 3_666 . ?
B24 B20 B19 60.26(16) . . ?
B24 B20 B28 108.6(2) . 3_666 ?
H20 B20 B19 121.69(16) . . ?
H20 B20 B28 121.60(14) . 3_666 ?
H20 B20 B24 121.42(18) . . ?
B21 B20 B19 107.8(3) 3_666 . ?
B21 B20 B28 59.7(2) 3_666 3_666 ?
B21 B20 B24 108.0(3) 3_666 . ?
B21 B20 H20 121.95(14) 3_666 . ?
B27 B20 B19 107.5(2) . . ?
B27 B20 B28 107.5(3) . 3_666 ?
B27 B20 B24 59.7(2) . . ?
B27 B20 H20 122.24(17) . . ?
B27 B20 B21 59.8(2) . 3_666 ?
B22 B21 B28 59.96(18) . . ?
B20 B21 B28 60.00(19) 3_666 . ?
B20 B21 B22 108.3(2) 3_666 . ?
H21 B21 B28 121.92(14) . . ?
H21 B21 B22 121.38(16) . . ?
H21 B21 B20 121.64(14) . 3_666 ?
B25 B21 B28 107.7(2) 3_666 . ?
B25 B21 B22 60.1(2) 3_666 . ?
B25 B21 B20 107.9(3) 3_666 3_666 ?
B25 B21 H21 121.84(15) 3_666 . ?
B27 B21 B28 108.0(2) 3_666 . ?
B27 B21 B22 108.5(2) 3_666 . ?
B27 B21 B20 60.0(2) 3_666 3_666 ?
B27 B21 H21 121.53(15) 3_666 . ?
B27 B21 B25 60.1(2) 3_666 3_666 ?
B22 B25 B23 59.99(18) 3_666 . ?
B26 B25 B23 59.89(18) . . ?
B26 B25 B22 108.3(2) . 3_666 ?
B21 B25 B23 107.6(2) 3_666 . ?
B21 B25 B22 60.2(2) 3_666 3_666 ?
B21 B25 B26 107.8(3) 3_666 . ?
H25 B25 B23 121.94(17) . . ?
H25 B25 B22 121.44(18) . 3_666 ?
H25 B25 B26 121.63(15) . . ?
H25 B25 B21 122.03(15) . 3_666 ?
B27 B25 B23 107.9(3) . . ?
B27 B25 B22 108.2(3) . 3_666 ?
B27 B25 B26 60.2(2) . . ?
B27 B25 B21 59.6(2) . 3_666 ?
B27 B25 H25 121.74(15) . . ?
B26 B27 B24 59.95(19) . . ?
B20 B27 B24 60.4(2) . . ?
B20 B27 B26 107.8(2) . . ?
B21 B27 B24 108.8(2) 3_666 . ?
B21 B27 B26 107.8(3) 3_666 . ?
B21 B27 B20 60.2(2) 3_666 . ?
B25 B27 B24 108.3(2) . . ?
B25 B27 B26 59.5(2) . . ?
B25 B27 B20 108.3(3) . . ?
B25 B27 B21 60.4(2) . 3_666 ?
H27 B27 B24 121.21(18) . . ?
H27 B27 B26 122.23(16) . . ?
H27 B27 B20 121.58(17) . . ?
H27 B27 B21 121.35(15) . 3_666 ?
H27 B27 B25 121.65(15) . . ?

loop_
_geom_bond_atom_site_label_1
_geom_bond_atom_site_label_2
_geom_bond_distance
_geom_bond_site_symmetry_2
_geom_bond_publ_flag
O31 C4 1.371(3) . ?
O31 C32 1.434(3) . ?
O18 C2 1.366(3) . ?
O18 C16 1.432(3) . ?
C17 C29 1.390(3) . ?
C17 C1 1.397(3) . ?
C17 C15 1.497(3) . ?
C2 C30 1.385(3) . ?
C2 C3 1.388(3) . ?
C11 C13 1.499(3) . ?
C11 C9 1.394(3) . ?
C11 C8 1.382(3) . ?
C29 H29 0.9500 . ?
C29 C30 1.382(3) . ?
C30 H30 0.9500 . ?
C4 C5 1.386(3) . ?
C4 C6 1.384(4) . ?
C1 C3 1.377(3) . ?
C1 H1 0.9500 . ?
C3 H3 0.9500 . ?
C15 C13 1.723(3) 3_666 ?
C15 B19 1.733(4) 3_666 ?
C15 B28 1.707(3) . ?
C15 B23 1.722(4) 3_666 ?
C15 B22 1.716(4) . ?
C12 C10 1.381(3) . ?
C12 C14 1.195(3) . ?
C10 C7 1.195(3) . ?
C7 C32 1.460(3) . ?
C13 B19 1.725(3) . ?
C13 B23 1.726(4) . ?
C13 B24 1.716(4) . ?
C13 B26 1.695(4) . ?
C9 C6 1.384(3) . ?
C9 H9 0.9500 . ?
C5 C8 1.386(3) . ?
C5 H5 0.9500 . ?
C14 C16 1.465(3) . ?
C16 H16a 0.9900 . ?
C16 H16b 0.9900 . ?
C8 H8 0.9500 . ?
C32 H32a 0.9900 . ?
C32 H32b 0.9900 . ?
C6 H6 0.9500 . ?
B19 H19 1.1200 . ?
B19 B28 1.775(4) 3_666 ?
B19 B24 1.780(4) . ?
B19 B20 1.758(4) . ?
B28 H28 1.1200 . ?
B28 B22 1.781(5) . ?
B28 B20 1.774(5) 3_666 ?
B28 B21 1.768(4) . ?
B23 H23 1.1200 . ?
B23 B22 1.787(4) 3_666 ?
B23 B26 1.771(5) . ?
B23 B25 1.780(4) . ?
B22 H22 1.1200 . ?
B22 B21 1.795(6) . ?
B22 B25 1.795(5) 3_666 ?
B24 H24 1.1200 . ?
B24 B26 1.776(5) . ?
B24 B20 1.788(5) . ?
B24 B27 1.775(5) . ?
B26 H26 1.1200 . ?
B26 B25 1.768(6) . ?
B26 B27 1.781(5) . ?
B20 H20 1.1200 . ?
B20 B21 1.780(6) 3_666 ?
B20 B27 1.777(5) . ?
B21 H21 1.1200 . ?
B21 B25 1.786(5) 3_666 ?
B21 B27 1.773(6) 3_666 ?
B25 H25 1.1200 . ?
B25 B27 1.781(7) . ?
B27 H27 1.1200 . ?

loop_
_geom_torsion_atom_site_label_1
_geom_torsion_atom_site_label_2
_geom_torsion_atom_site_label_3
_geom_torsion_atom_site_label_4
_geom_torsion
_geom_torsion_site_symmetry_1
_geom_torsion_site_symmetry_2
_geom_torsion_site_symmetry_3
_geom_torsion_site_symmetry_4
_geom_torsion_publ_flag
O31 C4 C5 C8 179.8(3) . . . . ?
O31 C4 C6 C9 -179.9(2) . . . . ?
O18 C2 C30 C29 175.4(2) . . . . ?
O18 C2 C3 C1 -176.5(2) . . . . ?
C17 C29 C30 C2 2.3(3) . . . . ?
C17 C1 C3 C2 -0.1(3) . . . . ?
C11 C13 B26 B23 -106.5(3) . . . . ?
C11 C13 B26 B24 112.0(4) . . . . ?
C11 C13 B26 B25 -145.7(3) . . . . ?
C11 C13 B26 B27 151.2(3) . . . . ?
C11 C9 C6 C4 0.2(3) . . . . ?
C11 C8 C5 C4 0.1(3) . . . . ?
C15 C13 B26 B23 38.1(2) 3_666 . . . ?
C15 C13 B26 B24 -103.4(3) 3_666 . . . ?
C15 C13 B26 B25 -1.2(2) 3_666 . . . ?
C15 C13 B26 B27 -64.2(2) 3_666 . . . ?

loop_
_smtbx_masks_void_nr
_smtbx_masks_void_average_x
_smtbx_masks_void_average_y
_smtbx_masks_void_average_z
_smtbx_masks_void_volume
_smtbx_masks_void_count_electrons
_smtbx_masks_void_content
1 -0.095 0.250 -0.724 241.4 69.3 '1.5 DCM'
2 0.095 0.750 0.362 241.4 69.3 '1.5 DCM'
